data_7129754
loop_
_publ_author_name
'Shen, Yongbing'
'Sugimoto, Kunihisa'
'Yamashita, Satoshi'
'Yoshida, Takefumi'
'Nakazawa, Yasuhiro'
'Breedlove, Brian. K.'
'Zhang, Haitao'
'Yamashita, Masahiro'

_publ_section_title
;
 Melamine-Induced Synthesis of a Structurally Perfect Kagom\'e
 Antiferromagnet
;
_journal_name_full 'Chemical Communications'
_journal_paper_doi 10.1039/D2CC00416J
_journal_year 2022
_chemical_formula_moiety 'C60 H48 Cu3 N12, 3(F6 Si), 8(C3 H6 N6)'
_chemical_formula_sum 'C84 H96 Cu3 F18 N60 Si3'
_chemical_formula_weight 2563.09
_space_group_crystal_system hexagonal
_space_group_IT_number 192
_space_group_name_Hall '-P 6 2c'
_space_group_name_H-M_alt 'P 6/m c c'
_atom_sites_solution_hydrogens geom
_atom_sites_solution_primary dual
_audit_creation_date 2022-02-13
_audit_creation_method
;
Olex2 1.5
(compiled 2021.07.19 svn.r715e62df for OlexSys, GUI svn.r6383)
;
_audit_update_record
;
2022-02-14 deposited with the CCDC.	2022-02-22 downloaded from the CCDC.
;
_cell_angle_alpha 90
_cell_angle_beta 90
_cell_angle_gamma 120
_cell_formula_units_Z 2
_cell_length_a 22.0326(2)
_cell_length_b 22.0326(2)
_cell_length_c 17.1446(3)
_cell_measurement_reflns_used 35839
_cell_measurement_temperature 200
_cell_measurement_theta_max 21.5640
_cell_measurement_theta_min 1.5300
_cell_volume 7207.58(16)
_computing_cell_refinement 'CrysAlisPro 1.171.41.93a (Rigaku OD, 2020)'
_computing_data_collection 'CrysAlisPro 1.171.41.93a (Rigaku OD, 2020)'
_computing_data_reduction 'CrysAlisPro 1.171.41.93a (Rigaku OD, 2020)'
_computing_molecular_graphics 'Olex2 1.5 (Dolomanov et al., 2009)'
_computing_publication_material 'Olex2 1.5 (Dolomanov et al., 2009)'
_computing_structure_refinement 'SHELXL 2018/3 (Sheldrick, 2015)'
_computing_structure_solution 'SHELXT  (Sheldrick, 2015)'
_diffrn_ambient_temperature 200
_diffrn_detector 'Hybrid Pixel Array Detector'
_diffrn_detector_area_resol_mean 5.8140
_diffrn_measured_fraction_theta_full 0.998
_diffrn_measured_fraction_theta_max 0.938
_diffrn_measurement_details
;
List of Runs (angles in degrees, time in seconds):

  # Type    Start    End  Width  t~exp~   \w     \q     \k     \f   Frames
#--------------------------------------------------------------------------
  1  \w      0.00 180.00   0.50    1.00    --    0.00  45.00   0.00  360
  2  \w      0.00 180.00   0.50    1.00    --    0.00  45.00 -90.00  360
;
_diffrn_measurement_device 'abstract diffractometer'
_diffrn_measurement_device_type 'esperanto-CrysAlisPro-abstract goniometer imported esperanto images'
_diffrn_measurement_method '\w scans'
_diffrn_orient_matrix_type 'CrysAlisPro convention (1999,Acta A55,543-557)'
_diffrn_orient_matrix_UB_11 0.0069909000
_diffrn_orient_matrix_UB_12 -0.0106343000
_diffrn_orient_matrix_UB_13 0.0139613000
_diffrn_orient_matrix_UB_21 0.0056974000
_diffrn_orient_matrix_UB_22 -0.0067367000
_diffrn_orient_matrix_UB_23 -0.0199167000
_diffrn_orient_matrix_UB_31 0.0197009000
_diffrn_orient_matrix_UB_32 0.0176307000
_diffrn_orient_matrix_UB_33 0.0008166000
_diffrn_radiation_monochromator synchrotron
_diffrn_radiation_probe x-ray
_diffrn_radiation_type synchrotron
_diffrn_radiation_wavelength 0.4132
_diffrn_reflns_av_R_equivalents 0.0766
_diffrn_reflns_av_unetI/netI 0.0398
_diffrn_reflns_Laue_measured_fraction_full 0.998
_diffrn_reflns_Laue_measured_fraction_max 0.938
_diffrn_reflns_limit_h_max 39
_diffrn_reflns_limit_h_min -38
_diffrn_reflns_limit_k_max 35
_diffrn_reflns_limit_k_min -35
_diffrn_reflns_limit_l_max 29
_diffrn_reflns_limit_l_min -30
_diffrn_reflns_number 182515
_diffrn_reflns_point_group_measured_fraction_full 0.998
_diffrn_reflns_point_group_measured_fraction_max 0.938
_diffrn_reflns_theta_full 14.354
_diffrn_reflns_theta_max 21.759
_diffrn_reflns_theta_min 1.514
_diffrn_source synchrotron
_exptl_absorpt_coefficient_mu 0.134
_exptl_absorpt_correction_T_max 1.00000
_exptl_absorpt_correction_T_min 0.69152
_exptl_absorpt_correction_type multi-scan
_exptl_absorpt_process_details
;
CrysAlisPro 1.171.41.93a (Rigaku Oxford Diffraction, 2020)
Empirical absorption correction using spherical harmonics,
implemented in SCALE3 ABSPACK scaling algorithm.
;
_exptl_crystal_colour 'dark purplish'
_exptl_crystal_density_diffrn 1.181
_exptl_crystal_density_method 'not measured'
_exptl_crystal_description 'hexagonal prism'
_exptl_crystal_F_000 2622
_exptl_crystal_size_max 0.04
_exptl_crystal_size_mid 0.04
_exptl_crystal_size_min 0.03
_refine_diff_density_max 0.427
_refine_diff_density_min -0.791
_refine_diff_density_rms 0.063
_refine_ls_extinction_method none
_refine_ls_goodness_of_fit_ref 1.177
_refine_ls_hydrogen_treatment constr
_refine_ls_matrix_type full
_refine_ls_number_parameters 208
_refine_ls_number_reflns 7012
_refine_ls_number_restraints 180
_refine_ls_restrained_S_all 1.172
_refine_ls_R_factor_all 0.0703
_refine_ls_R_factor_gt 0.0570
_refine_ls_shift/su_max 0.001
_refine_ls_shift/su_mean 0.000
_refine_ls_structure_factor_coef Fsqd
_refine_ls_weighting_details 'w=1/[\s^2^(Fo^2^)+(0.0645P)^2^+2.7503P] where P=(Fo^2^+2Fc^2^)/3'
_refine_ls_weighting_scheme calc
_refine_ls_wR_factor_gt 0.1576
_refine_ls_wR_factor_ref 0.1625
_reflns_Friedel_coverage 0.000
_reflns_number_gt 5714
_reflns_number_total 7012
_reflns_threshold_expression 'I > 2\s(I)'
_cod_data_source_file d2cc00416j2.cif
_cod_data_source_block 210728_yamashita__autored_CCDC4
_cod_original_cell_volume 7207.6(2)
_cod_database_code 7129754
_shelx_shelxl_version_number 2018/3
_chemical_oxdiff_formula 'C56 H60 B7.83 Cu2 F8 N40 O5.74 Si0.33'
_shelx_space_group_comment
;
The symmetry employed for this shelxl refinement is uniquely defined
by the following loop, which should always be used as a source of
symmetry information in preference to the above space-group names.
They are only intended as comments.
;
_olex2_refinement_description
;
1. Fixed Uiso
 At 1.2 times of:
  All C(H) groups, All N(H,H) groups
2. Uiso/Uaniso restraints and constraints
Uanis(C7) \\sim Ueq, Uanis(N7) \\sim Ueq, Uanis(C8) \\sim Ueq, Uanis(N6) \\sim
Ueq, Uanis(N5) \\sim Ueq, Uanis(N2) \\sim Ueq, Uanis(N3) \\sim Ueq, Uanis(C9)
\\sim Ueq, Uanis(N10) \\sim Ueq: with sigma of 0.1 and sigma for terminal atoms
of 0.2
Uanis(C8) \\sim Ueq: with sigma of 0.001 and sigma for terminal atoms of 0.002
Uanis(N2) = Uanis(C7) = Uanis(N3) = Uanis(C9) = Uanis(N10) = Uanis(N5) =
Uanis(C8)
3. Rigid body (RIGU) restrains
 N3, N7, C8, C7, N6, N5, N2, C9, N10
 with sigma for 1-2 distances of 0.001 and sigma for 1-3 distances of 0.001
 N3A, N7A, C8A, C7A, N6A, N5A, N2A, C9A, N10A
 with sigma for 1-2 distances of 0.001 and sigma for 1-3 distances of 0.001
4. Others
 Fixed Sof: N7(0.25) N6(0.25) H6A(0.25) H6B(0.25) N5(0.25) N2(0.25) H2A(0.25)
 H2B(0.25) C8(0.25) C7(0.25) N3(0.25) C9(0.25) N10(0.25) H10A(0.25) H10B(0.25)
 C9A(0.25) N7A(0.25) C8A(0.25) C7A(0.25) N6A(0.25) H6AA(0.25) H6AB(0.25)
 N5A(0.25) N2A(0.25) H2AA(0.25) H2AB(0.25) N3A(0.25) N10A(0.25) H10C(0.25)
 H10D(0.25)
5.a Aromatic/amide H refined with riding coordinates:
 C5(H5), C4(H4), C1(H1), C2(H2)
5.b X=CH2 refined with riding coordinates:
 N6(H6A,H6B), N8(H8A,H8B), N2(H2A,H2B), N10(H10A,H10B), N6A(H6AA,H6AB),
 N2A(H2AA,H2AB), N10A(H10C,H10D)
;
_smtbx_masks_void_probe_radius 1.2
_smtbx_masks_void_truncation_radius 1.2
_olex2_submission_special_instructions 'No special instructions were received'
_oxdiff_exptl_absorpt_empirical_details
;
Empirical correction (ABSPACK) includes:
- Absorption correction using spherical harmonics
- Frame scaling
- Detector area scaling
;
_oxdiff_exptl_absorpt_empirical_full_max 1.342
_oxdiff_exptl_absorpt_empirical_full_min 0.831

loop_
_space_group_symop_operation_xyz
'x, y, z'
'-y, x-y, z'
'-x+y, -x, z'
'-x, -y, z'
'y, -x+y, z'
'x-y, x, z'
'y, x, -z+1/2'
'x-y, -y, -z+1/2'
'-x, -x+y, -z+1/2'
'-y, -x, -z+1/2'
'-x+y, y, -z+1/2'
'x, x-y, -z+1/2'
'-x, -y, -z'
'y, -x+y, -z'
'x-y, x, -z'
'x, y, -z'
'-y, x-y, -z'
'-x+y, -x, -z'
'-y, -x, z-1/2'
'-x+y, y, z-1/2'
'x, x-y, z-1/2'
'y, x, z-1/2'
'x-y, -y, z-1/2'
'-x, -x+y, z-1/2'

loop_
_atom_site_label
_atom_site_type_symbol
_atom_site_fract_x
_atom_site_fract_y
_atom_site_fract_z
_atom_site_U_iso_or_equiv
_atom_site_adp_type
_atom_site_occupancy
_atom_site_site_symmetry_order
_atom_site_calc_flag
_atom_site_refinement_flags_posn
_atom_site_refinement_flags_adp
_atom_site_refinement_flags_occupancy
_atom_site_disorder_assembly
_atom_site_disorder_group
Cu1 Cu 0.500000 0.500000 0.750000 0.02147(8) Uani 1 4 d S T P . .
Si1 Si 0.500000 1.000000 0.500000 0.01811(12) Uani 1 4 d S T P . .
F2 F 0.44700(5) 0.91264(5) 0.500000 0.0264(2) Uani 1 2 d S T P . .
F3 F 0.57036(5) 0.98963(5) 0.500000 0.0352(3) Uani 1 2 d S T P . .
F1 F 0.500000 1.000000 0.60022(9) 0.0340(3) Uani 1 2 d S T P . .
N7 N 0.6058(6) 0.8142(6) 0.500000 0.033(3) Uani 0.5 2 d S TU P A 1
N9 N 0.39727(7) 0.66797(7) 0.500000 0.0258(3) Uani 1 2 d S T P . .
N1 N 0.52432(5) 0.60173(5) 0.74601(6) 0.02593(19) Uani 1 1 d . . . . .
N6 N 0.5714(6) 0.6973(5) 0.500000 0.029(3) Uani 0.5 2 d S TU P A 1
H6A H 0.528099 0.686643 0.500000 0.035 Uiso 0.5 2 calc R U P A 1
H6B H 0.582065 0.664773 0.500000 0.035 Uiso 0.5 2 calc R U P A 1
N8 N 0.45254(8) 0.78799(7) 0.500000 0.0393(4) Uani 1 2 d S T P . .
H8A H 0.491920 0.788690 0.500000 0.047 Uiso 1 2 calc R U P . .
H8B H 0.451842 0.826669 0.500000 0.047 Uiso 1 2 calc R U P . .
C10 C 0.39195(8) 0.72630(8) 0.500000 0.0252(3) Uani 1 2 d S T P . .
N5 N 0.6858(5) 0.7691(5) 0.500000 0.0293(5) Uani 0.5 2 d S TU P A 1
N2 N 0.6538(6) 0.9326(5) 0.500000 0.0293(5) Uani 0.5 2 d S TU P A 1
H2A H 0.611880 0.926016 0.500000 0.035 Uiso 0.5 2 calc R U P A 1
H2B H 0.689111 0.974493 0.500000 0.035 Uiso 0.5 2 calc R U P A 1
C8 C 0.6204(6) 0.7624(6) 0.500000 0.0293(5) Uani 0.5 2 d S TU P A 1
C5 C 0.54878(8) 0.64304(6) 0.80969(9) 0.0341(3) Uani 1 1 d . . . . .
H5 H 0.562971 0.627298 0.852498 0.041 Uiso 1 1 calc R U . . .
C4 C 0.55353(9) 0.70835(7) 0.81357(9) 0.0360(3) Uani 1 1 d . . . . .
H4 H 0.569614 0.735186 0.858727 0.043 Uiso 1 1 calc R U . . .
C3 C 0.53390(8) 0.73322(6) 0.74902(8) 0.0299(2) Uani 1 1 d . . . . .
C7 C 0.6640(6) 0.8778(6) 0.500000 0.0293(5) Uani 0.5 2 d S TU P A 1
C1 C 0.50553(8) 0.62549(7) 0.68325(8) 0.0336(3) Uani 1 1 d . . . . .
H1 H 0.489210 0.597346 0.639053 0.040 Uiso 1 1 calc R U . . .
C2 C 0.50971(9) 0.69068(7) 0.68231(8) 0.0350(3) Uani 1 1 d . . . . .
H2 H 0.496653 0.705835 0.638089 0.042 Uiso 1 1 calc R U . . .
N3 N 0.7315(3) 0.8930(3) 0.500000 0.0293(5) Uani 0.5 2 d S TU P A 1
C9 C 0.7391(3) 0.8364(4) 0.500000 0.0293(5) Uani 0.5 2 d S TU P A 1
N10 N 0.8052(2) 0.8477(2) 0.500000 0.0293(5) Uani 0.5 2 d S TU P A 1
H10A H 0.812408 0.812838 0.500000 0.035 Uiso 0.5 2 calc R U P A 1
H10B H 0.840054 0.889887 0.500000 0.035 Uiso 0.5 2 calc R U P A 1
C9A C 0.7394(3) 0.8364(2) 0.5266(3) 0.0169(6) Uani 0.25 1 d . . P A -1
N7A N 0.6089(4) 0.8139(4) 0.5090(6) 0.010(2) Uani 0.25 1 d . . P A -1
C8A C 0.6239(4) 0.7609(3) 0.5103(3) 0.0098(11) Uani 0.25 1 d . . P A -1
C7A C 0.6649(4) 0.8789(4) 0.5166(2) 0.0157(8) Uani 0.25 1 d . . P A -1
N6A N 0.5657(5) 0.6955(4) 0.5097(7) 0.0155(19) Uani 0.25 1 d . . P A -1
H6AA H 0.569950 0.659080 0.515528 0.019 Uiso 0.25 1 calc R U P A -1
H6AB H 0.524869 0.690925 0.503419 0.019 Uiso 0.25 1 calc R U P A -1
N5A N 0.6880(3) 0.7695(3) 0.5198(2) 0.0179(7) Uani 0.25 1 d . . P A -1
N2A N 0.6542(4) 0.9335(3) 0.5215(2) 0.0185(7) Uani 0.25 1 d . . P A -1
H2AA H 0.688807 0.974719 0.530821 0.022 Uiso 0.25 1 calc R U P A -1
H2AB H 0.612791 0.927294 0.515174 0.022 Uiso 0.25 1 calc R U P A -1
N3A N 0.7313(2) 0.8932(2) 0.5272(2) 0.0184(6) Uani 0.25 1 d . . P A -1
N10A N 0.80486(19) 0.8478(2) 0.5357(2) 0.0211(6) Uani 0.25 1 d . . P A -1
H10C H 0.839248 0.889772 0.541592 0.025 Uiso 0.25 1 calc R U P A -1
H10D H 0.812361 0.813025 0.535679 0.025 Uiso 0.25 1 calc R U P A -1

loop_
_atom_site_aniso_label
_atom_site_aniso_U_11
_atom_site_aniso_U_22
_atom_site_aniso_U_33
_atom_site_aniso_U_23
_atom_site_aniso_U_13
_atom_site_aniso_U_12
Cu1 0.01417(9) 0.01417(9) 0.04040(17) 0.000 0.000 0.01034(8)
Si1 0.0104(2) 0.00992(19) 0.0341(3) 0.000 0.000 0.00519(16)
F2 0.0180(4) 0.0106(3) 0.0473(6) 0.000 0.000 0.0046(3)
F3 0.0149(4) 0.0213(4) 0.0725(8) 0.000 0.000 0.0115(3)
F1 0.0332(6) 0.0216(4) 0.0354(6) 0.000 0.000 0.0048(4)
N7 0.0258(19) 0.0230(14) 0.051(9) 0.000 0.000 0.0133(12)
N9 0.0162(5) 0.0160(5) 0.0459(8) 0.000 0.000 0.0085(4)
N1 0.0263(4) 0.0186(4) 0.0380(5) 0.0006(3) 0.0015(4) 0.0150(3)
N6 0.0240(18) 0.0233(16) 0.046(9) 0.000 0.000 0.0152(13)
N8 0.0154(5) 0.0147(5) 0.0858(14) 0.000 0.000 0.0060(4)
C10 0.0157(5) 0.0169(5) 0.0422(8) 0.000 0.000 0.0076(4)
N5 0.0262(7) 0.0258(7) 0.0387(10) 0.000 0.000 0.0151(5)
N2 0.0262(7) 0.0258(7) 0.0387(10) 0.000 0.000 0.0151(5)
C8 0.0262(7) 0.0258(7) 0.0387(10) 0.000 0.000 0.0151(5)
C5 0.0445(7) 0.0218(5) 0.0424(7) -0.0040(4) -0.0142(6) 0.0215(5)
C4 0.0512(8) 0.0225(5) 0.0408(7) -0.0075(5) -0.0153(6) 0.0234(5)
C3 0.0433(7) 0.0195(4) 0.0347(5) 0.0011(4) 0.0019(5) 0.0216(5)
C7 0.0262(7) 0.0258(7) 0.0387(10) 0.000 0.000 0.0151(5)
C1 0.0538(8) 0.0252(5) 0.0330(6) -0.0028(4) -0.0012(5) 0.0283(5)
C2 0.0624(9) 0.0285(5) 0.0283(5) -0.0004(4) -0.0005(5) 0.0333(6)
N3 0.0262(7) 0.0258(7) 0.0387(10) 0.000 0.000 0.0151(5)
C9 0.0262(7) 0.0258(7) 0.0387(10) 0.000 0.000 0.0151(5)
N10 0.0262(7) 0.0258(7) 0.0387(10) 0.000 0.000 0.0151(5)
C9A 0.0143(10) 0.0109(10) 0.0262(17) -0.0035(16) -0.0033(16) 0.0069(8)
N7A 0.0097(11) 0.0041(8) 0.018(6) -0.0001(9) -0.0011(13) 0.0035(7)
C8A 0.0134(11) 0.0044(8) 0.012(3) 0.0001(9) -0.0026(10) 0.0046(7)
C7A 0.0119(10) 0.0043(8) 0.031(2) 0.0000(13) -0.0019(15) 0.0038(7)
N6A 0.0185(18) 0.0033(9) 0.017(5) 0.0020(10) -0.0014(19) -0.0001(11)
N5A 0.0155(10) 0.0079(9) 0.0320(19) -0.0021(15) -0.0059(15) 0.0071(8)
N2A 0.0158(12) 0.0040(9) 0.037(2) 0.0013(16) 0.003(2) 0.0055(8)
N3A 0.0124(10) 0.0071(9) 0.0346(18) -0.0040(16) -0.0035(16) 0.0042(8)
N10A 0.0157(11) 0.0198(13) 0.0306(19) -0.0037(15) -0.0045(13) 0.0111(10)

loop_
_atom_type_symbol
_atom_type_description
_atom_type_scat_dispersion_real
_atom_type_scat_dispersion_imag
_atom_type_scat_source
C C -0.0011 0.0005 'International Tables Vol C Tables 4.2.6.8 and 6.1.1.4'
H H 0.0000 0.0000 'International Tables Vol C Tables 4.2.6.8 and 6.1.1.4'
Cu Cu 0.1856 0.4705 'International Tables Vol C Tables 4.2.6.8 and 6.1.1.4'
F F -0.0002 0.0031 'International Tables Vol C Tables 4.2.6.8 and 6.1.1.4'
N N -0.0015 0.0010 'International Tables Vol C Tables 4.2.6.8 and 6.1.1.4'
Si Si 0.0158 0.0229 'International Tables Vol C Tables 4.2.6.8 and 6.1.1.4'

loop_
_geom_angle_atom_site_label_1
_geom_angle_atom_site_label_2
_geom_angle_atom_site_label_3
_geom_angle
_geom_angle_site_symmetry_1
_geom_angle_site_symmetry_3
_geom_angle_publ_flag
N1 Cu1 N1 93.60(6) . 7_556 ?
N1 Cu1 N1 93.60(6) 4_665 10_666 ?
N1 Cu1 N1 86.53(6) . 10_666 ?
N1 Cu1 N1 176.13(6) . 4_665 ?
N1 Cu1 N1 86.53(6) 7_556 4_665 ?
N1 Cu1 N1 176.13(6) 7_556 10_666 ?
F2 Si1 F2 180.0 13_676 . ?
F2 Si1 F1 90.0 13_676 . ?
F2 Si1 F1 90.0 . . ?
F2 Si1 F1 90.0 . 13_676 ?
F2 Si1 F1 90.0 13_676 13_676 ?
F3 Si1 F2 90.25(5) 13_676 13_676 ?
F3 Si1 F2 90.24(5) . . ?
F3 Si1 F2 89.75(5) . 13_676 ?
F3 Si1 F2 89.75(5) 13_676 . ?
F3 Si1 F3 180.00(7) 13_676 . ?
F3 Si1 F1 90.0 . . ?
F3 Si1 F1 90.0 . 13_676 ?
F3 Si1 F1 90.0 13_676 . ?
F3 Si1 F1 90.0 13_676 13_676 ?
F1 Si1 F1 180.0 13_676 . ?
C8 N7 C8A 7.3(3) . . ?
C8 N7 C7A 111.9(10) . . ?
C7 N7 C8 112.3(11) . . ?
C7 N7 C8A 110.1(10) . . ?
C7 N7 C7A 11.8(2) . . ?
C7A N7 C8A 108.2(9) . . ?
C10 N9 C10 113.26(14) . 3_565 ?
C5 N1 Cu1 120.91(8) . . ?
C1 N1 Cu1 119.53(8) . . ?
C1 N1 C5 118.71(10) . . ?
H6A N6 H6B 120.0 . . ?
C8 N6 H6A 120.0 . . ?
C8 N6 H6B 120.0 . . ?
C8 N6 C8A 8.9(4) . . ?
C8A N6 H6A 124.0 . . ?
C8A N6 H6B 115.4 . . ?
H8A N8 H8B 120.0 . . ?
C10 N8 H8A 120.0 . . ?
C10 N8 H8B 120.0 . . ?
N9 C10 N9 126.74(14) . 2_665 ?
N9 C10 N8 116.57(13) . . ?
N8 C10 N9 116.69(13) . 2_665 ?
C8 N5 C9A 112.9(8) . . ?
C9 N5 C8 114.0(8) . . ?
C9 N5 C9A 18.6(2) . . ?
C8A N5 C8 8.0(3) . . ?
C8A N5 C9 115.5(8) . . ?
C8A N5 C9A 111.6(7) . . ?
H2A N2 H2B 120.0 . . ?
C7 N2 H2A 120.0 . . ?
C7 N2 H2B 120.0 . . ?
C7A N2 H2A 120.1 . . ?
C7A N2 H2B 118.4 . . ?
C7A N2 C7 12.2(2) . . ?
N7 C8 N5 126.8(10) . . ?
N7 C8 N6A 117.6(10) . . ?
N7 C8 N5A 125.5(10) . . ?
N6 C8 N7 121.6(11) . . ?
N6 C8 N5 111.6(10) . . ?
N6 C8 N7A 123.6(11) . . ?
N6 C8 N6A 7.9(7) . . ?
N6 C8 N5A 111.1(9) . . ?
N5 C8 N6A 115.2(9) . . ?
N5 C8 N5A 13.5(2) . . ?
N7A C8 N7 7.2(5) . . ?
N7A C8 N5 124.3(10) . . ?
N7A C8 N6A 118.6(10) . . ?
N7A C8 N5A 121.1(9) . . ?
N6A C8 N5A 112.9(8) . . ?
N1 C5 H5 118.9 . . ?
N1 C5 C4 122.30(12) . . ?
C4 C5 H5 118.9 . . ?
C5 C4 H4 120.3 . . ?
C5 C4 C3 119.35(12) . . ?
C3 C4 H4 120.3 . . ?
C4 C3 C3 121.96(14) . 12_566 ?
C4 C3 C2 118.21(10) . . ?
C2 C3 C3 119.73(14) . 12_566 ?
N7 C7 N2 116.0(11) . . ?
N7 C7 N3 128.0(10) . . ?
N7 C7 N2A 115.5(10) . . ?
N7 C7 N3A 125.8(9) . . ?
N2 C7 N2A 15.3(2) . . ?
N2 C7 N3A 114.2(9) . . ?
N3 C7 N2 116.0(10) . . ?
N3 C7 N2A 114.6(9) . . ?
N3 C7 N3A 19.1(2) . . ?
N7A C7 N7 7.2(5) . . ?
N7A C7 N2 118.7(11) . . ?
N7A C7 N3 124.8(10) . . ?
N7A C7 N2A 116.1(10) . . ?
N7A C7 N3A 120.3(8) . . ?
N2A C7 N3A 107.6(7) . . ?
N1 C1 H1 118.8 . . ?
N1 C1 C2 122.31(12) . . ?
C2 C1 H1 118.8 . . ?
C3 C2 H2 120.5 . . ?
C1 C2 C3 119.09(12) . . ?
C1 C2 H2 120.5 . . ?
C7 N3 C9 113.9(7) . . ?
C7 N3 C7A 12.06(19) . . ?
C9A N3 C7 112.7(6) . . ?
C9A N3 C9 18.7(2) . . ?
C9A N3 C7A 108.8(5) . . ?
C7A N3 C9 114.1(6) . . ?
N5 C9 N3 125.1(7) . . ?
N5 C9 N10 117.9(6) . . ?
N5 C9 N3A 122.8(6) . . ?
N5 C9 N10A 115.3(5) . . ?
N3 C9 N3A 19.1(2) . . ?
N3 C9 N10A 114.3(5) . . ?
N10 C9 N3 117.0(6) . . ?
N10 C9 N3A 115.5(5) . . ?
N10 C9 N10A 24.55(19) . . ?
N5A C9 N5 14.40(18) . . ?
N5A C9 N3 125.4(6) . . ?
N5A C9 N10 115.4(5) . . ?
N5A C9 N3A 117.7(5) . . ?
N5A C9 N10A 106.8(4) . . ?
N10A C9 N3A 104.8(4) . . ?
C9 N10 H10A 120.0 . . ?
C9 N10 H10B 120.0 . . ?
C9 N10 C9A 18.78(18) . . ?
H10A N10 H10B 120.0 . . ?
C9A N10 H10A 118.2 . . ?
C9A N10 H10B 118.3 . . ?
N10A N10 C9 89.4(5) . . ?
N10A N10 H10A 90.4 . . ?
N10A N10 H10B 90.2 . . ?
N10A N10 C9A 70.6(5) . . ?
N3 C9A N5 114.0(5) . . ?
N3 C9A N10 107.8(4) . . ?
N3 C9A N5A 122.0(5) . . ?
N3 C9A N10A 117.8(5) . . ?
N10 C9A N5 108.8(5) . . ?
N5A C9A N5 13.7(2) . . ?
N5A C9A N10 113.2(5) . . ?
N3A C9A N5 122.6(5) . . ?
N3A C9A N3 19.2(2) . . ?
N3A C9A N10 115.9(4) . . ?
N3A C9A N5A 126.0(5) . . ?
N3A C9A N10A 117.0(4) . . ?
N10A C9A N5 118.9(5) . . ?
N10A C9A N10 25.5(2) . . ?
N10A C9A N5A 117.0(5) . . ?
C8 N7A C8A 8.1(3) . . ?
C8 N7A C7A 117.9(9) . . ?
C7 N7A C8 116.2(10) . . ?
C7 N7A C8A 115.2(8) . . ?
C7 N7A C7A 12.23(19) . . ?
C8A N7A C7A 115.0(7) . . ?
N6 C8A N7 113.7(9) . . ?
N6 C8A N7A 116.9(8) . . ?
N6 C8A N6A 8.1(7) . . ?
N6 C8A N5A 118.4(8) . . ?
N5 C8A N7 125.2(8) . . ?
N5 C8A N6 116.0(8) . . ?
N5 C8A N7A 124.5(7) . . ?
N5 C8A N6A 120.9(8) . . ?
N5 C8A N5A 14.87(19) . . ?
N7A C8A N7 6.5(5) . . ?
N7A C8A N6A 113.6(8) . . ?
N6A C8A N7 111.4(9) . . ?
N5A C8A N7 127.4(8) . . ?
N5A C8A N7A 124.7(7) . . ?
N5A C8A N6A 121.2(7) . . ?
N2 C7A N7 111.4(9) . . ?
N2 C7A N3 113.6(7) . . ?
N2 C7A N7A 115.9(8) . . ?
N2 C7A N3A 118.3(7) . . ?
N3 C7A N7 122.4(7) . . ?
N3 C7A N7A 121.8(7) . . ?
N7A C7A N7 6.8(5) . . ?
N2A C7A N7 115.8(9) . . ?
N2A C7A N2 15.7(2) . . ?
N2A C7A N3 117.3(7) . . ?
N2A C7A N7A 118.7(8) . . ?
N2A C7A N3A 116.1(6) . . ?
N3A C7A N7 128.0(8) . . ?
N3A C7A N3 19.8(2) . . ?
N3A C7A N7A 124.9(7) . . ?
C8 N6A C8A 8.5(4) . . ?
C8 N6A H6AA 124.9 . . ?
C8 N6A H6AB 114.7 . . ?
C8A N6A H6AA 120.0 . . ?
C8A N6A H6AB 120.0 . . ?
H6AA N6A H6AB 120.0 . . ?
C9 N5A C8 107.7(6) . . ?
C9 N5A C9A 19.3(2) . . ?
C9 N5A C8A 111.4(6) . . ?
C9A N5A C8 113.3(6) . . ?
C8A N5A C8 6.6(3) . . ?
C8A N5A C9A 114.9(6) . . ?
C7 N2A H2AA 122.2 . . ?
C7 N2A H2AB 116.4 . . ?
C7A N2A C7 11.8(2) . . ?
C7A N2A H2AA 120.0 . . ?
C7A N2A H2AB 120.0 . . ?
H2AA N2A H2AB 120.0 . . ?
C7 N3A C9 104.6(5) . . ?
C9A N3A C7 112.4(6) . . ?
C9A N3A C9 18.6(2) . . ?
C9A N3A C7A 114.5(5) . . ?
C7A N3A C7 11.4(3) . . ?
C7A N3A C9 110.2(5) . . ?
C9 N10A H10C 119.6 . . ?
C9 N10A H10D 117.3 . . ?
N10 N10A C9 66.1(5) . . ?
N10 N10A C9A 83.9(6) . . ?
N10 N10A H10C 96.6 . . ?
N10 N10A H10D 89.5 . . ?
C9A N10A C9 17.9(2) . . ?
C9A N10A H10C 120.0 . . ?
C9A N10A H10D 120.0 . . ?
H10C N10A H10D 120.0 . . ?

loop_
_geom_bond_atom_site_label_1
_geom_bond_atom_site_label_2
_geom_bond_distance
_geom_bond_site_symmetry_2
_geom_bond_publ_flag
Cu1 N1 2.0285(9) . ?
Cu1 N1 2.0285(9) 10_666 ?
Cu1 N1 2.0285(9) 7_556 ?
Cu1 N1 2.0285(9) 4_665 ?
Si1 F2 1.6794(9) 13_676 ?
Si1 F2 1.6795(9) . ?
Si1 F3 1.6760(10) 13_676 ?
Si1 F3 1.6761(10) . ?
Si1 F1 1.7181(15) 13_676 ?
Si1 F1 1.7182(15) . ?
N7 C8 1.330(14) . ?
N7 C7 1.346(17) . ?
N7 C8A 1.428(13) . ?
N7 C7A 1.399(13) . ?
N9 C10 1.354(2) 3_565 ?
N9 C10 1.348(2) . ?
N1 C5 1.3492(17) . ?
N1 C1 1.3490(17) . ?
N6 H6A 0.8600 . ?
N6 H6B 0.8600 . ?
N6 C8 1.294(15) . ?
N6 C8A 1.307(11) . ?
N8 H8A 0.8600 . ?
N8 H8B 0.8600 . ?
N8 C10 1.347(2) . ?
N5 C8 1.374(12) . ?
N5 C9 1.355(11) . ?
N5 C9A 1.432(10) . ?
N5 C8A 1.295(12) . ?
N2 H2A 0.8600 . ?
N2 H2B 0.8600 . ?
N2 C7 1.333(13) . ?
N2 C7A 1.353(12) . ?
C8 N7A 1.289(12) . ?
C8 N6A 1.370(12) . ?
C8 N5A 1.457(13) . ?
C5 H5 0.9300 . ?
C5 C4 1.3914(16) . ?
C4 H4 0.9300 . ?
C4 C3 1.3959(18) . ?
C3 C3 1.487(2) 12_566 ?
C3 C2 1.4040(19) . ?
C7 N3 1.351(13) . ?
C7 N7A 1.330(13) . ?
C7 N2A 1.396(13) . ?
C7 N3A 1.424(13) . ?
C1 H1 0.9300 . ?
C1 C2 1.3927(16) . ?
C2 H2 0.9300 . ?
N3 C9 1.340(8) . ?
N3 C9A 1.419(8) . ?
N3 C7A 1.368(11) . ?
C9 N10 1.347(7) . ?
C9 N5A 1.377(10) . ?
C9 N3A 1.426(8) . ?
C9 N10A 1.474(7) . ?
N10 H10A 0.8600 . ?
N10 H10B 0.8600 . ?
N10 C9A 1.416(6) . ?
N10 N10A 0.612(4) . ?
C9A N5A 1.341(8) . ?
C9A N3A 1.351(6) . ?
C9A N10A 1.343(6) . ?
N7A C8A 1.364(9) . ?
N7A C7A 1.351(11) . ?
C8A N6A 1.367(10) . ?
C8A N5A 1.337(8) . ?
C7A N2A 1.338(9) . ?
C7A N3A 1.344(9) . ?
N6A H6AA 0.8600 . ?
N6A H6AB 0.8600 . ?
N2A H2AA 0.8600 . ?
N2A H2AB 0.8600 . ?
N10A H10C 0.8600 . ?
N10A H10D 0.8600 . ?

loop_
_geom_torsion_atom_site_label_1
_geom_torsion_atom_site_label_2
_geom_torsion_atom_site_label_3
_geom_torsion_atom_site_label_4
_geom_torsion
_geom_torsion_site_symmetry_1
_geom_torsion_site_symmetry_2
_geom_torsion_site_symmetry_3
_geom_torsion_site_symmetry_4
_geom_torsion_publ_flag
Cu1 N1 C5 C4 -167.68(12) . . . . ?
Cu1 N1 C1 C2 168.76(12) . . . . ?
N7 C8 N7A C7 -97(7) . . . . ?
N7 C8 N7A C8A 178(8) . . . . ?
N7 C8 N7A C7A -111(7) . . . . ?
N7 C8 N6A C8A -116(4) . . . . ?
N7 C8 N5A C9 -29.9(5) . . . . ?
N7 C8 N5A C9A -10.2(6) . . . . ?
N7 C8 N5A C8A 95(5) . . . . ?
N7 C7 N3 C9 0.0 . . . . ?
N7 C7 N3 C9A -20.4(2) . . . . ?
N7 C7 N3 C7A -94(3) . . . . ?
N7 C7 N7A C8 103(6) . . . . ?
N7 C7 N7A C8A 112(6) . . . . ?
N7 C7 N7A C7A -156(7) . . . . ?
N7 C7 N2A C7A 87(4) . . . . ?
N7 C7 N3A C9 41.1(6) . . . . ?
N7 C7 N3A C9A 23.2(7) . . . . ?
N7 C7 N3A C7A -80(3) . . . . ?
N7 C8A N6A C8 53(4) . . . . ?
N7 C8A N5A C8 -72(5) . . . . ?
N7 C8A N5A C9 -14.9(6) . . . . ?
N7 C8A N5A C9A 5.7(7) . . . . ?
N7 C7A N2A C7 -75(4) . . . . ?
N7 C7A N3A C7 77(3) . . . . ?
N7 C7A N3A C9 14.7(6) . . . . ?
N7 C7A N3A C9A -4.9(6) . . . . ?
N1 C5 C4 C3 -1.5(2) . . . . ?
N1 C1 C2 C3 -0.4(2) . . . . ?
N6 C8 N7A C7 -173.7(4) . . . . ?
N6 C8 N7A C8A 101(5) . . . . ?
N6 C8 N7A C7A 172.7(5) . . . . ?
N6 C8 N6A C8A 121(8) . . . . ?
N6 C8 N5A C9 165.2(3) . . . . ?
N6 C8 N5A C9A -175.1(3) . . . . ?
N6 C8 N5A C8A -70(5) . . . . ?
N6 C8A N6A C8 -55(8) . . . . ?
N6 C8A N5A C8 99(5) . . . . ?
N6 C8A N5A C9 156.6(4) . . . . ?
N6 C8A N5A C9A 177.2(4) . . . . ?
C10 N9 C10 N9 0.0 3_565 . . 2_665 ?
C10 N9 C10 N8 180.0 3_565 . . . ?
N5 C8 N7A C7 15.6(10) . . . . ?
N5 C8 N7A C8A -69(5) . . . . ?
N5 C8 N7A C7A 2.0(10) . . . . ?
N5 C8 N6A C8A 57(4) . . . . ?
N5 C8 N5A C9 71(3) . . . . ?
N5 C8 N5A C9A 90(3) . . . . ?
N5 C8 N5A C8A -165(6) . . . . ?
N5 C9 N10 C9A -89.9(13) . . . . ?
N5 C9 N10 N10A -90.2(6) . . . . ?
N5 C9 N5A C8 -64(2) . . . . ?
N5 C9 N5A C9A -174(3) . . . . ?
N5 C9 N5A C8A -70(2) . . . . ?
N5 C9 N3A C7 -39.5(5) . . . . ?
N5 C9 N3A C9A 77.9(13) . . . . ?
N5 C9 N3A C7A -29.1(5) . . . . ?
N5 C9 N10A N10 102.3(7) . . . . ?
N5 C9 N10A C9A -77.5(13) . . . . ?
N5 C9A N5A C8 -71(2) . . . . ?
N5 C9A N5A C9 6(3) . . . . ?
N5 C9A N5A C8A -78(2) . . . . ?
N5 C9A N3A C7 0.9(6) . . . . ?
N5 C9A N3A C9 -67.4(12) . . . . ?
N5 C9A N3A C7A 13.2(6) . . . . ?
N5 C9A N10A C9 72.5(13) . . . . ?
N5 C9A N10A N10 72.3(7) . . . . ?
N5 C8A N6A C8 -110(4) . . . . ?
N5 C8A N5A C8 15(6) . . . . ?
N5 C8A N5A C9 72(2) . . . . ?
N5 C8A N5A C9A 93(3) . . . . ?
N2 C7 N3 C9 180.0 . . . . ?
N2 C7 N3 C9A 159.6(2) . . . . ?
N2 C7 N3 C7A 86(3) . . . . ?
N2 C7 N7A C8 172.7(5) . . . . ?
N2 C7 N7A C8A -178.4(5) . . . . ?
N2 C7 N7A C7A -86(4) . . . . ?
N2 C7 N2A C7A -178(5) . . . . ?
N2 C7 N3A C9 -162.4(4) . . . . ?
N2 C7 N3A C9A 179.8(4) . . . . ?
N2 C7 N3A C7A 77(3) . . . . ?
N2 C7A N2A C7 2(5) . . . . ?
N2 C7A N3A C7 -84(4) . . . . ?
N2 C7A N3A C9 -146.6(4) . . . . ?
N2 C7A N3A C9A -166.3(4) . . . . ?
C8 N7 C7 N2 180.0 . . . . ?
C8 N7 C7 N3 0.0 . . . . ?
C8 N7 C7 N7A -66(6) . . . . ?
C8 N7 C7 N2A -163.0(3) . . . . ?
C8 N7 C7 N3A -23.8(5) . . . . ?
C8 N7 C8A N6 -62(6) . . . . ?
C8 N7 C8A N5 91(6) . . . . ?
C8 N7 C8A N7A 177(9) . . . . ?
C8 N7 C8A N6A -71(6) . . . . ?
C8 N7 C8A N5A 109(6) . . . . ?
C8 N7 C7A N2 166.6(4) . . . . ?
C8 N7 C7A N3 27.4(5) . . . . ?
C8 N7 C7A N7A -60(6) . . . . ?
C8 N7 C7A N2A -177.0(3) . . . . ?
C8 N7 C7A N3A 4.1(5) . . . . ?
C8 N6 C8A N7 49(4) . . . . ?
C8 N6 C8A N5 -107(4) . . . . ?
C8 N6 C8A N7A 55(4) . . . . ?
C8 N6 C8A N6A 124(8) . . . . ?
C8 N6 C8A N5A -124(4) . . . . ?
C8 N5 C9 N3 0.0 . . . . ?
C8 N5 C9 N10 180.0 . . . . ?
C8 N5 C9 N5A 96(2) . . . . ?
C8 N5 C9 N3A 22.9(3) . . . . ?
C8 N5 C9 N10A 152.6(3) . . . . ?
C8 N5 C9A N3 -39.5(5) . . . . ?
C8 N5 C9A N10 -159.9(3) . . . . ?
C8 N5 C9A N5A 89(3) . . . . ?
C8 N5 C9A N3A -20.0(6) . . . . ?
C8 N5 C9A N10A 174.4(4) . . . . ?
C8 N5 C8A N7 -63(5) . . . . ?
C8 N5 C8A N6 90(5) . . . . ?
C8 N5 C8A N7A -71(5) . . . . ?
C8 N5 C8A N6A 97(5) . . . . ?
C8 N5 C8A N5A -167(5) . . . . ?
C8 N7A C8A N7 -2(9) . . . . ?
C8 N7A C8A N6 -65(5) . . . . ?
C8 N7A C8A N5 96(5) . . . . ?
C8 N7A C8A N6A -73(5) . . . . ?
C8 N7A C8A N5A 114(5) . . . . ?
C8 N7A C7A N7 110(7) . . . . ?
C8 N7A C7A N2 158.7(6) . . . . ?
C8 N7A C7A N3 13.1(11) . . . . ?
C8 N7A C7A N2A 176.2(6) . . . . ?
C8 N7A C7A N3A -10.3(11) . . . . ?
C5 N1 C1 C2 -0.8(2) . . . . ?
C5 C4 C3 C3 176.47(12) . . . 12_566 ?
C5 C4 C3 C2 0.2(2) . . . . ?
C4 C3 C2 C1 0.7(2) . . . . ?
C3 C3 C2 C1 -175.67(12) 12_566 . . . ?
C7 N7 C8 N6 180.0 . . . . ?
C7 N7 C8 N5 0.0 . . . . ?
C7 N7 C8 N7A 72(7) . . . . ?
C7 N7 C8 N6A 172.2(6) . . . . ?
C7 N7 C8 N5A 16.7(4) . . . . ?
C7 N7 C8A N6 -170.9(3) . . . . ?
C7 N7 C8A N5 -17.4(6) . . . . ?
C7 N7 C8A N7A 69(7) . . . . ?
C7 N7 C8A N6A -179.4(6) . . . . ?
C7 N7 C8A N5A 0.9(6) . . . . ?
C7 N7 C7A N2 72(4) . . . . ?
C7 N7 C7A N3 -67(4) . . . . ?
C7 N7 C7A N7A -155(8) . . . . ?
C7 N7 C7A N2A 89(4) . . . . ?
C7 N7 C7A N3A -90(4) . . . . ?
C7 N2 C7A N7 -68(4) . . . . ?
C7 N2 C7A N3 75(4) . . . . ?
C7 N2 C7A N7A -73(4) . . . . ?
C7 N2 C7A N2A -178(5) . . . . ?
C7 N2 C7A N3A 96(4) . . . . ?
C7 N3 C9 N5 0.0 . . . . ?
C7 N3 C9 N10 180.0 . . . . ?
C7 N3 C9 N5A -17.7(3) . . . . ?
C7 N3 C9 N3A -89.6(12) . . . . ?
C7 N3 C9 N10A -152.9(3) . . . . ?
C7 N3 C9A N5 39.5(5) . . . . ?
C7 N3 C9A N10 160.4(3) . . . . ?
C7 N3 C9A N5A 26.8(5) . . . . ?
C7 N3 C9A N3A -81.4(12) . . . . ?
C7 N3 C9A N10A -174.1(3) . . . . ?
C7 N3 C7A N7 64(3) . . . . ?
C7 N3 C7A N2 -75(3) . . . . ?
C7 N3 C7A N7A 72(3) . . . . ?
C7 N3 C7A N2A -92(3) . . . . ?
C7 N3 C7A N3A 177(4) . . . . ?
C7 N7A C8A N7 -101(7) . . . . ?
C7 N7A C8A N6 -164.0(6) . . . . ?
C7 N7A C8A N5 -3.2(11) . . . . ?
C7 N7A C8A N6A -172.2(8) . . . . ?
C7 N7A C8A N5A 14.8(11) . . . . ?
C7 N7A C7A N7 25(8) . . . . ?
C7 N7A C7A N2 74(4) . . . . ?
C7 N7A C7A N3 -72(4) . . . . ?
C7 N7A C7A N2A 91(4) . . . . ?
C7 N7A C7A N3A -95(4) . . . . ?
C1 N1 C5 C4 1.7(2) . . . . ?
N3 C7 N7A C8 -15.6(10) . . . . ?
N3 C7 N7A C8A -6.7(10) . . . . ?
N3 C7 N7A C7A 85(4) . . . . ?
N3 C7 N2A C7A -79(4) . . . . ?
N3 C7 N3A C9 -62.6(11) . . . . ?
N3 C7 N3A C9A -80.5(12) . . . . ?
N3 C7 N3A C7A 177(4) . . . . ?
N3 C9 N10 C9A 90.1(13) . . . . ?
N3 C9 N10 N10A 89.8(6) . . . . ?
N3 C9 N5A C8 30.0(5) . . . . ?
N3 C9 N5A C9A -80.3(12) . . . . ?
N3 C9 N5A C8A 24.1(5) . . . . ?
N3 C9 N3A C7 63.8(12) . . . . ?
N3 C9 N3A C9A -179(2) . . . . ?
N3 C9 N3A C7A 74.2(12) . . . . ?
N3 C9 N10A N10 -102.1(7) . . . . ?
N3 C9 N10A C9A 78.2(13) . . . . ?
N3 C9A N5A C8 -13.1(6) . . . . ?
N3 C9A N5A C9 63.5(12) . . . . ?
N3 C9A N5A C8A -20.2(6) . . . . ?
N3 C9A N3A C7 69.4(11) . . . . ?
N3 C9A N3A C9 1.1(19) . . . . ?
N3 C9A N3A C7A 81.7(12) . . . . ?
N3 C9A N10A C9 -72.3(13) . . . . ?
N3 C9A N10A N10 -72.5(7) . . . . ?
N3 C7A N2A C7 82(4) . . . . ?
N3 C7A N3A C7 -3(4) . . . . ?
N3 C7A N3A C9 -65.6(11) . . . . ?
N3 C7A N3A C9A -85.3(12) . . . . ?
C9 N5 C8 N7 0.0 . . . . ?
C9 N5 C8 N6 180.0 . . . . ?
C9 N5 C8 N7A -8.3(5) . . . . ?
C9 N5 C8 N6A -172.3(6) . . . . ?
C9 N5 C8 N5A -89(3) . . . . ?
C9 N5 C9A N3 57.8(12) . . . . ?
C9 N5 C9A N10 -62.6(13) . . . . ?
C9 N5 C9A N5A -174(3) . . . . ?
C9 N5 C9A N3A 77.4(13) . . . . ?
C9 N5 C9A N10A -88.2(14) . . . . ?
C9 N5 C8A N7 18.1(6) . . . . ?
C9 N5 C8A N6 171.2(3) . . . . ?
C9 N5 C8A N7A 10.3(7) . . . . ?
C9 N5 C8A N6A 178.5(7) . . . . ?
C9 N5 C8A N5A -86(3) . . . . ?
C9 N3 C9A N5 -58.0(13) . . . . ?
C9 N3 C9A N10 62.9(13) . . . . ?
C9 N3 C9A N5A -70.6(13) . . . . ?
C9 N3 C9A N3A -179(2) . . . . ?
C9 N3 C9A N10A 88.5(14) . . . . ?
C9 N3 C7A N7 -27.9(5) . . . . ?
C9 N3 C7A N2 -166.3(3) . . . . ?
C9 N3 C7A N7A -19.9(7) . . . . ?
C9 N3 C7A N2A 176.8(3) . . . . ?
C9 N3 C7A N3A 85.2(11) . . . . ?
C9 N10 C9A N5 62.0(12) . . . . ?
C9 N10 C9A N3 -62.2(13) . . . . ?
C9 N10 C9A N5A 75.9(13) . . . . ?
C9 N10 C9A N3A -81.0(13) . . . . ?
C9 N10 C9A N10A -179.8(15) . . . . ?
C9 N10 N10A C9A 0.1(5) . . . . ?
N10 C9 N5A C8 -167.5(3) . . . . ?
N10 C9 N5A C9A 82.2(13) . . . . ?
N10 C9 N5A C8A -173.3(3) . . . . ?
N10 C9 N3A C7 162.9(3) . . . . ?
N10 C9 N3A C9A -79.7(13) . . . . ?
N10 C9 N3A C7A 173.3(3) . . . . ?
N10 C9 N10A C9A -179.8(16) . . . . ?
N10 C9A N5A C8 -144.5(4) . . . . ?
N10 C9A N5A C9 -67.9(12) . . . . ?
N10 C9A N5A C8A -151.6(4) . . . . ?
N10 C9A N3A C7 138.3(4) . . . . ?
N10 C9A N3A C9 70.0(13) . . . . ?
N10 C9A N3A C7A 150.5(4) . . . . ?
N10 C9A N10A C9 0.2(15) . . . . ?
C9A N5 C8 N7 20.2(3) . . . . ?
C9A N5 C8 N6 -159.8(3) . . . . ?
C9A N5 C8 N7A 11.9(6) . . . . ?
C9A N5 C8 N6A -152.1(7) . . . . ?
C9A N5 C8 N5A -69(2) . . . . ?
C9A N5 C9 N3 -90.8(13) . . . . ?
C9A N5 C9 N10 89.2(13) . . . . ?
C9A N5 C9 N5A 6(3) . . . . ?
C9A N5 C9 N3A -67.9(12) . . . . ?
C9A N5 C9 N10A 61.9(12) . . . . ?
C9A N5 C8A N7 38.0(6) . . . . ?
C9A N5 C8A N6 -169.0(4) . . . . ?
C9A N5 C8A N7A 30.1(8) . . . . ?
C9A N5 C8A N6A -161.6(7) . . . . ?
C9A N5 C8A N5A -66(2) . . . . ?
C9A N3 C9 N5 90.7(14) . . . . ?
C9A N3 C9 N10 -89.3(14) . . . . ?
C9A N3 C9 N5A 73.1(12) . . . . ?
C9A N3 C9 N3A 1.1(19) . . . . ?
C9A N3 C9 N10A -62.2(12) . . . . ?
C9A N3 C7A N7 -47.3(5) . . . . ?
C9A N3 C7A N2 174.3(3) . . . . ?
C9A N3 C7A N7A -39.3(7) . . . . ?
C9A N3 C7A N2A 157.4(4) . . . . ?
C9A N3 C7A N3A 65.9(10) . . . . ?
C9A N10 N10A C9 -0.1(5) . . . . ?
N7A C8 N6A C8A -108(4) . . . . ?
N7A C8 N5A C9 -36.8(7) . . . . ?
N7A C8 N5A C9A -17.1(8) . . . . ?
N7A C8 N5A C8A 88(5) . . . . ?
N7A C7 N3 C9 8.1(5) . . . . ?
N7A C7 N3 C9A -12.3(6) . . . . ?
N7A C7 N3 C7A -86(3) . . . . ?
N7A C7 N2A C7A 79(4) . . . . ?
N7A C7 N3A C9 46.8(7) . . . . ?
N7A C7 N3A C9A 28.9(8) . . . . ?
N7A C7 N3A C7A -74(3) . . . . ?
N7A C8A N6A C8 60(4) . . . . ?
N7A C8A N5A C8 -79(6) . . . . ?
N7A C8A N5A C9 -22.2(8) . . . . ?
N7A C8A N5A C9A -1.6(8) . . . . ?
N7A C7A N2A C7 -81(4) . . . . ?
N7A C7A N3A C7 85(4) . . . . ?
N7A C7A N3A C9 22.2(7) . . . . ?
N7A C7A N3A C9A 2.6(8) . . . . ?
C8A N7 C8 N6 106(6) . . . . ?
C8A N7 C8 N5 -74(6) . . . . ?
C8A N7 C8 N7A -2(9) . . . . ?
C8A N7 C8 N6A 98(6) . . . . ?
C8A N7 C8 N5A -58(5) . . . . ?
C8A N7 C7 N2 -172.5(2) . . . . ?
C8A N7 C7 N3 7.5(2) . . . . ?
C8A N7 C7 N7A -59(6) . . . . ?
C8A N7 C7 N2A -155.5(4) . . . . ?
C8A N7 C7 N3A -16.3(6) . . . . ?
C8A N7 C7A N2 173.4(4) . . . . ?
C8A N7 C7A N3 34.2(5) . . . . ?
C8A N7 C7A N7A -53(6) . . . . ?
C8A N7 C7A N2A -170.2(4) . . . . ?
C8A N7 C7A N3A 10.9(6) . . . . ?
C8A N6 C8 N7 -119(4) . . . . ?
C8A N6 C8 N5 61(4) . . . . ?
C8A N6 C8 N7A -111(4) . . . . ?
C8A N6 C8 N6A -58(8) . . . . ?
C8A N6 C8 N5A 46(4) . . . . ?
C8A N5 C8 N7 102(5) . . . . ?
C8A N5 C8 N6 -78(5) . . . . ?
C8A N5 C8 N7A 94(5) . . . . ?
C8A N5 C8 N6A -70(5) . . . . ?
C8A N5 C8 N5A 13(5) . . . . ?
C8A N5 C9 N3 -8.6(3) . . . . ?
C8A N5 C9 N10 171.4(3) . . . . ?
C8A N5 C9 N5A 88(2) . . . . ?
C8A N5 C9 N3A 14.2(4) . . . . ?
C8A N5 C9 N10A 144.0(4) . . . . ?
C8A N5 C9A N3 -48.1(5) . . . . ?
C8A N5 C9A N10 -168.5(4) . . . . ?
C8A N5 C9A N5A 80(2) . . . . ?
C8A N5 C9A N3A -28.5(6) . . . . ?
C8A N5 C9A N10A 165.9(4) . . . . ?
C8A N7A C7A N7 118(7) . . . . ?
C8A N7A C7A N2 167.2(6) . . . . ?
C8A N7A C7A N3 21.6(10) . . . . ?
C8A N7A C7A N2A -175.4(6) . . . . ?
C8A N7A C7A N3A -1.9(11) . . . . ?
C7A N7 C8 N6 167.3(3) . . . . ?
C7A N7 C8 N5 -12.7(3) . . . . ?
C7A N7 C8 N7A 59(7) . . . . ?
C7A N7 C8 N6A 159.5(7) . . . . ?
C7A N7 C8 N5A 4.0(5) . . . . ?
C7A N7 C7 N2 -90(4) . . . . ?
C7A N7 C7 N3 90(4) . . . . ?
C7A N7 C7 N7A 24(7) . . . . ?
C7A N7 C7 N2A -73(4) . . . . ?
C7A N7 C7 N3A 66(4) . . . . ?
C7A N7 C8A N6 176.8(4) . . . . ?
C7A N7 C8A N5 -29.7(6) . . . . ?
C7A N7 C8A N7A 57(7) . . . . ?
C7A N7 C8A N6A 168.3(6) . . . . ?
C7A N7 C8A N5A -11.4(6) . . . . ?
C7A N2 C7 N7 94(4) . . . . ?
C7A N2 C7 N3 -86(4) . . . . ?
C7A N2 C7 N7A 86(4) . . . . ?
C7A N2 C7 N2A 2(5) . . . . ?
C7A N2 C7 N3A -65(4) . . . . ?
C7A N3 C9 N5 13.2(2) . . . . ?
C7A N3 C9 N10 -166.8(2) . . . . ?
C7A N3 C9 N5A -4.4(4) . . . . ?
C7A N3 C9 N3A -76.4(12) . . . . ?
C7A N3 C9 N10A -139.7(4) . . . . ?
C7A N3 C9A N5 51.7(5) . . . . ?
C7A N3 C9A N10 172.6(3) . . . . ?
C7A N3 C9A N5A 39.0(5) . . . . ?
C7A N3 C9A N3A -69.2(11) . . . . ?
C7A N3 C9A N10A -161.9(4) . . . . ?
C7A N7A C8A N7 -115(7) . . . . ?
C7A N7A C8A N6 -177.5(6) . . . . ?
C7A N7A C8A N5 -16.8(11) . . . . ?
C7A N7A C8A N6A 174.3(8) . . . . ?
C7A N7A C8A N5A 1.3(11) . . . . ?
N6A C8 N7A C7 179.1(7) . . . . ?
N6A C8 N7A C8A 94(5) . . . . ?
N6A C8 N7A C7A 165.5(8) . . . . ?
N6A C8 N5A C9 173.6(6) . . . . ?
N6A C8 N5A C9A -166.7(6) . . . . ?
N6A C8 N5A C8A -62(5) . . . . ?
N6A C8A N5A C8 108(6) . . . . ?
N6A C8A N5A C9 165.4(7) . . . . ?
N6A C8A N5A C9A -174.0(7) . . . . ?
N5A C8 N7A C7 31.2(10) . . . . ?
N5A C8 N7A C8A -54(5) . . . . ?
N5A C8 N7A C7A 17.6(11) . . . . ?
N5A C8 N6A C8A 43(4) . . . . ?
N5A C9 N10 C9A -74.1(12) . . . . ?
N5A C9 N10 N10A -74.3(6) . . . . ?
N5A C9 N3A C7 -55.1(5) . . . . ?
N5A C9 N3A C9A 62.3(12) . . . . ?
N5A C9 N3A C7A -44.7(5) . . . . ?
N5A C9 N10A N10 114.8(7) . . . . ?
N5A C9 N10A C9A -65.0(12) . . . . ?
N5A C9A N3A C7 -15.2(6) . . . . ?
N5A C9A N3A C9 -83.5(13) . . . . ?
N5A C9A N3A C7A -2.9(6) . . . . ?
N5A C9A N10A C9 87.9(14) . . . . ?
N5A C9A N10A N10 87.7(7) . . . . ?
N5A C8A N6A C8 -127(4) . . . . ?
N2A C7 N3 C9 163.2(3) . . . . ?
N2A C7 N3 C9A 142.8(4) . . . . ?
N2A C7 N3 C7A 69(3) . . . . ?
N2A C7 N7A C8 -170.4(6) . . . . ?
N2A C7 N7A C8A -161.5(7) . . . . ?
N2A C7 N7A C7A -69(4) . . . . ?
N2A C7 N3A C9 -177.1(4) . . . . ?
N2A C7 N3A C9A 165.0(4) . . . . ?
N2A C7 N3A C7A 62(3) . . . . ?
N2A C7A N3A C7 -102(4) . . . . ?
N2A C7A N3A C9 -164.1(4) . . . . ?
N2A C7A N3A C9A 176.2(4) . . . . ?
N3A C7 N3 C9 90.7(12) . . . . ?
N3A C7 N3 C9A 70.3(11) . . . . ?
N3A C7 N3 C7A -3(4) . . . . ?
N3A C7 N7A C8 -37.7(10) . . . . ?
N3A C7 N7A C8A -28.8(10) . . . . ?
N3A C7 N7A C7A 63(4) . . . . ?
N3A C7 N2A C7A -60(4) . . . . ?
N3A C9 N10 C9A 68.8(12) . . . . ?
N3A C9 N10 N10A 68.6(7) . . . . ?
N3A C9 N5A C8 50.5(5) . . . . ?
N3A C9 N5A C9A -59.8(11) . . . . ?
N3A C9 N5A C8A 44.6(5) . . . . ?
N3A C9 N10A N10 -119.7(7) . . . . ?
N3A C9 N10A C9A 60.6(12) . . . . ?
N3A C9A N5A C8 9.5(6) . . . . ?
N3A C9A N5A C9 86.2(13) . . . . ?
N3A C9A N5A C8A 2.5(6) . . . . ?
N3A C9A N10A C9 -93.9(14) . . . . ?
N3A C9A N10A N10 -94.1(7) . . . . ?
N3A C7A N2A C7 104(4) . . . . ?
N10A C9 N10 C9A 0.2(14) . . . . ?
N10A C9 N5A C8 167.9(3) . . . . ?
N10A C9 N5A C9A 57.6(11) . . . . ?
N10A C9 N5A C8A 162.0(4) . . . . ?
N10A C9 N3A C7 -173.6(4) . . . . ?
N10A C9 N3A C9A -56.2(12) . . . . ?
N10A C9 N3A C7A -163.1(4) . . . . ?
N10A N10 C9A N5 -118.2(7) . . . . ?
N10A N10 C9A N3 117.6(6) . . . . ?
N10A N10 C9A N5A -104.3(7) . . . . ?
N10A N10 C9A N3A 98.8(7) . . . . ?
N10A C9A N5A C8 -172.4(4) . . . . ?
N10A C9A N5A C9 -95.8(14) . . . . ?
N10A C9A N5A C8A -179.5(4) . . . . ?
N10A C9A N3A C7 166.8(4) . . . . ?
N10A C9A N3A C9 98.4(15) . . . . ?
N10A C9A N3A C7A 179.0(4) . . . . ?

loop_
_smtbx_masks_void_nr
_smtbx_masks_void_average_x
_smtbx_masks_void_average_y
_smtbx_masks_void_average_z
_smtbx_masks_void_volume
_smtbx_masks_void_count_electrons
_smtbx_masks_void_content
1 0.000 0.000 -0.917 1878.3 586.1 ?
2 0.333 0.667 0.250 87.4 21.3 ?
3 0.333 0.667 0.750 87.4 21.0 ?
4 0.667 0.333 0.250 87.4 21.6 ?
5 0.667 0.333 0.750 87.4 21.3 ?
